data_2100376
loop_
_publ_author_name
'Plutecka, A.'
'Hoffmann, M.'
'Rychlewska, U.'
'Kucyba\/la, Z.'
'P\;aczkowski, J.'
'Pyszka, I.'

_publ_contact_author
;
Urszula Rychlewska
Faculty of Chemistry
Adam Mickiewicz University
Grunwaldzka 6
60-780 Pozna\'n
Poland
;
_publ_section_title
;
 Relationship between structure and photoinitiating abilities of
 selected bromide salts of
 2-oxo-2,3-dihydro-1<i>H</i>-imidazo[1,2-<i>a</i>]pyridine (IMP):
 influence of the solvent and the substitution in benzaldehyde on the
 course of its reaction with IMP
;
_journal_issue 1
_journal_name_full 'Acta Crystallographica Section B'
_journal_page_first 135
_journal_page_last 142
_journal_paper_doi 10.1107/S0108768105033884
_journal_volume 62
_journal_year 2006
_chemical_formula_moiety 'C7 H7 N2 O, Br'
_chemical_formula_sum 'C7 H7 Br N2 O'
_chemical_formula_weight 215.06
_chemical_name_systematic
;
2-oxo-2,3-dihydro-1H-imidazo[1,2-a]pyridinium bromide
;
_space_group_IT_number 2
_symmetry_cell_setting triclinic
_symmetry_space_group_name_Hall '-P 1'
_symmetry_space_group_name_H-M 'P -1'
_atom_sites_solution_hydrogens geom
_atom_sites_solution_primary direct
_atom_sites_solution_secondary difmap
_audit_creation_method SHELXL-97
_cell_angle_alpha 67.01(3)
_cell_angle_beta 68.03(3)
_cell_angle_gamma 72.00(3)
_cell_formula_units_Z 2
_cell_length_a 7.2690(10)
_cell_length_b 7.709(2)
_cell_length_c 8.403(2)
_cell_measurement_reflns_used 2054
_cell_measurement_temperature 295(2)
_cell_measurement_theta_max 27.05
_cell_measurement_theta_min 2.92
_cell_volume 394.61(19)
_computing_cell_refinement 'CrysAlisREDv.1.171(Oxford Diffraction,2000)'
_computing_data_collection 'CrysAlisCCDv.1.171(Oxford Diffraction,2000)'
_computing_data_reduction 'CrysAlisREDv.1.171(Oxford Diffraction,2000)'
_computing_molecular_graphics 'Simens Analytical X-Ray Instruments (1989)'
_computing_publication_material 'SHELXL-97 (Sheldrick, 1997)'
_computing_structure_refinement 'SHELXL-97 (Sheldrick, 1997)'
_computing_structure_solution 'SHELXS-97 (Sheldrick, 1990)'
_diffrn_ambient_temperature 295(2)
_diffrn_measured_fraction_theta_full 0.984
_diffrn_measured_fraction_theta_max 0.984
_diffrn_measurement_device_type 'Kuma KM4CCD \k-geometry diffractometer'
_diffrn_measurement_method '\w scans'
_diffrn_radiation_monochromator graphite
_diffrn_radiation_source 'fine-focus sealed tube'
_diffrn_radiation_type MoK\a
_diffrn_radiation_wavelength 0.71073
_diffrn_reflns_av_R_equivalents 0.0351
_diffrn_reflns_av_sigmaI/netI 0.0286
_diffrn_reflns_limit_h_max 9
_diffrn_reflns_limit_h_min -7
_diffrn_reflns_limit_k_max 9
_diffrn_reflns_limit_k_min -9
_diffrn_reflns_limit_l_max 10
_diffrn_reflns_limit_l_min -10
_diffrn_reflns_number 4519
_diffrn_reflns_theta_full 27.05
_diffrn_reflns_theta_max 27.05
_diffrn_reflns_theta_min 2.92
_diffrn_standards_decay_% 0
_diffrn_standards_interval_count 'every 50 dc frames'
_exptl_absorpt_coefficient_mu 5.148
_exptl_absorpt_correction_T_max 0.592
_exptl_absorpt_correction_T_min 0.234
_exptl_absorpt_correction_type multi-scan
_exptl_absorpt_process_details 'XEMP.Siemens Analytical Xray, 1990'
_exptl_crystal_colour 'light brown'
_exptl_crystal_density_diffrn 1.810
_exptl_crystal_density_method 'not measured'
_exptl_crystal_description planar
_exptl_crystal_F_000 212
_exptl_crystal_size_max 0.4
_exptl_crystal_size_mid 0.25
_exptl_crystal_size_min 0.1
_refine_diff_density_max 0.248
_refine_diff_density_min -0.368
_refine_ls_extinction_coef 0.022(3)
_refine_ls_extinction_expression Fc^*^=kFc[1+0.001xFc^2^\l^3^/sin(2\q)]^-1/4^
_refine_ls_extinction_method SHELXL
_refine_ls_goodness_of_fit_ref 1.020
_refine_ls_hydrogen_treatment constr
_refine_ls_matrix_type full
_refine_ls_number_parameters 101
_refine_ls_number_reflns 1707
_refine_ls_number_restraints 0
_refine_ls_restrained_S_all 1.020
_refine_ls_R_factor_all 0.0239
_refine_ls_R_factor_gt 0.0196
_refine_ls_shift/su_max 0.001
_refine_ls_shift/su_mean 0.000
_refine_ls_structure_factor_coef Fsqd
_refine_ls_weighting_details 'calc w=1/[\s^2^(Fo^2^)+(0.0288P)^2^+0.0000P] where P=(Fo^2^+2Fc^2^)/3'
_refine_ls_weighting_scheme calc
_refine_ls_wR_factor_gt 0.0487
_refine_ls_wR_factor_ref 0.0499
_reflns_number_gt 1527
_reflns_number_total 1707
_reflns_threshold_expression >2sigma(I)
_cod_data_source_file gp5003.cif
_cod_data_source_block 1
_cod_original_sg_symbol_H-M P-1
_cod_database_code 2100376

loop_
_symmetry_equiv_pos_as_xyz
'x, y, z'
'-x, -y, -z'

loop_
_atom_site_label
_atom_site_fract_x
_atom_site_fract_y
_atom_site_fract_z
_atom_site_U_iso_or_equiv
_atom_site_adp_type
_atom_site_calc_flag
_atom_site_refinement_flags
_atom_site_occupancy
_atom_site_type_symbol
Br1 0.83766(3) 0.63871(2) 0.30079(2) 0.04169(10) Uani d . 1 Br
N1 0.6947(2) 0.1722(2) 0.72772(19) 0.0311(3) Uani d . 1 N
C1 0.7598(2) 0.0053(2) 0.8456(2) 0.0326(4) Uani d . 1 C
C2 0.8188(3) -0.1648(3) 0.8048(3) 0.0423(4) Uani d . 1 C
H2 0.8678 -0.2838 0.8855 0.051 Uiso d R 1 H
C3 0.8039(3) -0.1581(3) 0.6449(3) 0.0433(4) Uani d . 1 C
H3 0.8446 -0.2739 0.6129 0.052 Uiso d R 1 H
C4 0.7337(3) 0.0142(3) 0.5263(3) 0.0422(4) Uani d . 1 C
H4 0.7216 0.0152 0.4160 0.051 Uiso d R 1 H
C5 0.6801(3) 0.1803(3) 0.5700(2) 0.0374(4) Uani d . 1 C
H5A 0.6326 0.3004 0.4896 0.045 Uiso d R 1 H
C6 0.6406(3) 0.3314(3) 0.8016(3) 0.0379(4) Uani d . 1 C
H6A 0.7222 0.4269 0.7256 0.045 Uiso d R 1 H
H6B 0.5006 0.3904 0.8166 0.045 Uiso d R 1 H
C7 0.6842(3) 0.2318(3) 0.9828(3) 0.0404(4) Uani d . 1 C
N2 0.7529(2) 0.0405(2) 0.9946(2) 0.0413(4) Uani d . 1 N
H2A 0.7849 -0.0434 1.0784 0.050 Uiso d R 1 H
O1 0.6626(2) 0.3017(2) 1.0954(2) 0.0578(4) Uani d . 1 O

loop_
_atom_site_aniso_label
_atom_site_aniso_U_11
_atom_site_aniso_U_22
_atom_site_aniso_U_33
_atom_site_aniso_U_12
_atom_site_aniso_U_13
_atom_site_aniso_U_23
Br1 0.04512(14) 0.03459(13) 0.04192(13) -0.00235(8) -0.01894(9) -0.00642(8)
N1 0.0300(7) 0.0268(7) 0.0354(8) -0.0041(6) -0.0111(6) -0.0079(6)
C1 0.0305(8) 0.0287(9) 0.0355(9) -0.0050(7) -0.0112(7) -0.0060(7)
C2 0.0428(10) 0.0279(9) 0.0498(11) -0.0023(8) -0.0133(9) -0.0090(8)
C3 0.0432(10) 0.0364(11) 0.0531(12) -0.0077(8) -0.0099(9) -0.0206(9)
C4 0.0390(10) 0.0500(12) 0.0425(10) -0.0095(9) -0.0116(8) -0.0188(9)
C5 0.0353(9) 0.0390(10) 0.0355(9) -0.0074(8) -0.0140(8) -0.0052(8)
C6 0.0403(10) 0.0276(9) 0.0463(11) -0.0027(7) -0.0158(8) -0.0120(8)
C7 0.0392(10) 0.0402(10) 0.0435(10) -0.0055(8) -0.0133(8) -0.0152(8)
N2 0.0499(9) 0.0350(8) 0.0379(9) -0.0014(7) -0.0220(7) -0.0064(7)
O1 0.0712(10) 0.0564(10) 0.0567(9) -0.0014(8) -0.0254(8) -0.0304(8)

loop_
_atom_type_symbol
_atom_type_description
_atom_type_scat_dispersion_real
_atom_type_scat_dispersion_imag
_atom_type_scat_source
C C 0.0033 0.0016 'International Tables Vol C Tables 4.2.6.8 and 6.1.1.4'
H H 0.0000 0.0000 'International Tables Vol C Tables 4.2.6.8 and 6.1.1.4'
N N 0.0061 0.0033 'International Tables Vol C Tables 4.2.6.8 and 6.1.1.4'
O O 0.0106 0.0060 'International Tables Vol C Tables 4.2.6.8 and 6.1.1.4'
Br Br -0.2901 2.4595 'International Tables Vol C Tables 4.2.6.8 and 6.1.1.4'

loop_
_geom_angle_atom_site_label_1
_geom_angle_atom_site_label_2
_geom_angle_atom_site_label_3
_geom_angle
C5 N1 C1 122.36(15)
C5 N1 C6 127.48(15)
C1 N1 C6 110.14(15)
N1 C1 N2 109.19(15)
N1 C1 C2 120.44(17)
N2 C1 C2 130.36(17)
C3 C2 C1 117.61(17)
C3 C2 H2 120.8
C1 C2 H2 121.6
C2 C3 C4 121.25(17)
C2 C3 H3 119.3
C4 C3 H3 119.4
C5 C4 C3 119.43(18)
C5 C4 H4 120.7
C3 C4 H4 119.9
N1 C5 C4 118.89(17)
N1 C5 H5A 120.5
C4 C5 H5A 120.6
N1 C6 C7 102.57(14)
N1 C6 H6A 111.4
C7 C6 H6A 111.1
N1 C6 H6B 111.2
C7 C6 H6B 111.2
H6A C6 H6B 109.3
O1 C7 N2 126.17(19)
O1 C7 C6 128.11(19)
N2 C7 C6 105.71(15)
C1 N2 C7 112.38(15)
C1 N2 H2A 122.0
C7 N2 H2A 125.6

loop_
_geom_bond_atom_site_label_1
_geom_bond_atom_site_label_2
_geom_bond_distance
N1 C5 1.345(2)
N1 C1 1.356(2)
N1 C6 1.470(2)
C1 N2 1.361(2)
C1 C2 1.384(3)
C2 C3 1.368(3)
C2 H2 0.9600
C3 C4 1.395(3)
C3 H3 0.9600
C4 C5 1.370(3)
C4 H4 0.9600
C5 H5A 0.9600
C6 C7 1.519(3)
C6 H6A 0.9601
C6 H6B 0.9600
C7 O1 1.202(2)
C7 N2 1.379(2)
N2 H2A 0.8010

loop_
_geom_torsion_atom_site_label_1
_geom_torsion_atom_site_label_2
_geom_torsion_atom_site_label_3
_geom_torsion_atom_site_label_4
_geom_torsion
C5 N1 C1 N2 -178.23(14)
C6 N1 C1 N2 0.18(19)
C5 N1 C1 C2 1.5(2)
C6 N1 C1 C2 179.88(16)
N1 C1 C2 C3 -1.6(3)
N2 C1 C2 C3 178.00(18)
C1 C2 C3 C4 0.7(3)
C2 C3 C4 C5 0.5(3)
C1 N1 C5 C4 -0.2(2)
C6 N1 C5 C4 -178.37(16)
C3 C4 C5 N1 -0.7(3)
C5 N1 C6 C7 178.32(15)
C1 N1 C6 C7 0.01(18)
N1 C6 C7 O1 -179.5(2)
N1 C6 C7 N2 -0.19(18)
N1 C1 N2 C7 -0.3(2)
C2 C1 N2 C7 -179.98(18)
O1 C7 N2 C1 179.60(19)
C6 C7 N2 C1 0.3(2)

loop_
_cod_related_entry_id
_cod_related_entry_database
_cod_related_entry_code
1 ChemSpider 21140078
